data_1568455
loop_
_publ_author_name
'Dhara, Ayan'
'Fadler, Rachel E.'
'Chen, Yusheng'
'K&#xf6;ttner, Laura A'
'Van Craen, David'
'Carta, Veronica'
'Flood, Amar H.'

_publ_section_title
;
 Orthogonal, modular anion-cation and cation-anion self-assembly using
 pre-programmed anion binding sites.
;
_journal_issue 10
_journal_name_full 'Chemical science'
_journal_page_first 2585
_journal_page_last 2595
_journal_paper_doi 10.1039/d2sc05121d
_journal_volume 14
_journal_year 2023
_chemical_formula_moiety 'C31 H26 Au F N2 P, C2 F6 N O4 S2'
_chemical_formula_sum 'C33 H26 Au F7 N3 O4 P S2'
_chemical_formula_weight 953.62
_space_group_crystal_system triclinic
_space_group_IT_number 2
_space_group_name_Hall '-P 1'
_space_group_name_H-M_alt 'P -1'
_atom_sites_solution_hydrogens geom
_atom_sites_solution_primary dual
_audit_creation_date 2020-01-31
_audit_creation_method
;
Olex2 1.3
(compiled Nov 21 2019 18:26:39 for OlexSys, GUI svn.r6003)
;
_audit_update_record
;
2021-06-23 deposited with the CCDC.	2023-02-03 downloaded from the CCDC.
;
_cell_angle_alpha 62.663(2)
_cell_angle_beta 79.227(2)
_cell_angle_gamma 82.934(2)
_cell_formula_units_Z 2
_cell_length_a 8.6133(4)
_cell_length_b 14.6051(6)
_cell_length_c 15.5136(8)
_cell_measurement_reflns_used 9286
_cell_measurement_temperature 100.0
_cell_measurement_theta_max 30.49
_cell_measurement_theta_min 2.65
_cell_volume 1701.53(14)
_computing_cell_refinement 'SAINT V8.38A (?, 2016)'
_computing_data_reduction 'SAINT V8.38A (?, 2016)'
_computing_molecular_graphics 'Olex2 1.3 (Dolomanov et al., 2009)'
_computing_publication_material 'Olex2 1.3 (Dolomanov et al., 2009)'
_computing_structure_refinement 'XL  (Sheldrick, 2008)'
_computing_structure_solution 'SHELXT 2014/5 (Sheldrick, 2014)'
_diffrn_ambient_temperature 100.0
_diffrn_measured_fraction_theta_full 0.998
_diffrn_measured_fraction_theta_max 0.997
_diffrn_measurement_device_type 'Bruker VENTURE D8'
_diffrn_measurement_method '\f and \w scans'
_diffrn_radiation_type MoK\a
_diffrn_radiation_wavelength 0.71073
_diffrn_reflns_av_R_equivalents 0.0316
_diffrn_reflns_av_unetI/netI 0.0170
_diffrn_reflns_Laue_measured_fraction_full 0.998
_diffrn_reflns_Laue_measured_fraction_max 0.997
_diffrn_reflns_limit_h_max 12
_diffrn_reflns_limit_h_min -12
_diffrn_reflns_limit_k_max 20
_diffrn_reflns_limit_k_min -20
_diffrn_reflns_limit_l_max 22
_diffrn_reflns_limit_l_min -22
_diffrn_reflns_number 88532
_diffrn_reflns_point_group_measured_fraction_full 0.998
_diffrn_reflns_point_group_measured_fraction_max 0.997
_diffrn_reflns_theta_full 25.242
_diffrn_reflns_theta_max 30.516
_diffrn_reflns_theta_min 2.409
_diffrn_source_current 1.4
_diffrn_source_power 0.07
_diffrn_source_voltage 50.0
_diffrn_standards_number 0
_exptl_absorpt_coefficient_mu 4.575
_exptl_absorpt_correction_T_max 0.7461
_exptl_absorpt_correction_T_min 0.6433
_exptl_absorpt_correction_type multi-scan
_exptl_absorpt_process_details
;
SADABS-2016/2 (Bruker,2016/2) was used for absorption correction.
wR2(int) was 0.0824 before and 0.0446 after correction.
The Ratio of minimum to maximum transmission is 0.8622.
The \l/2 correction factor is Not present.
;
_exptl_crystal_colour yellow
_exptl_crystal_colour_primary yellow
_exptl_crystal_density_diffrn 1.861
_exptl_crystal_description block
_exptl_crystal_F_000 932
_exptl_crystal_preparation synthesized
_exptl_crystal_recrystallization_method 'vapor diffusion of dichloromethane into a diethyl ether solution'
_exptl_crystal_size_max 0.15
_exptl_crystal_size_mid 0.14
_exptl_crystal_size_min 0.12
_refine_diff_density_max 1.454
_refine_diff_density_min -1.086
_refine_diff_density_rms 0.091
_refine_ls_extinction_method none
_refine_ls_goodness_of_fit_ref 1.030
_refine_ls_hydrogen_treatment constr
_refine_ls_matrix_type full
_refine_ls_number_parameters 494
_refine_ls_number_reflns 10365
_refine_ls_number_restraints 537
_refine_ls_restrained_S_all 1.011
_refine_ls_R_factor_all 0.0229
_refine_ls_R_factor_gt 0.0213
_refine_ls_shift/su_max 0.004
_refine_ls_shift/su_mean 0.000
_refine_ls_structure_factor_coef Fsqd
_refine_ls_weighting_details 'w=1/[\s^2^(Fo^2^)+(0.0216P)^2^+2.8537P] where P=(Fo^2^+2Fc^2^)/3'
_refine_ls_weighting_scheme calc
_refine_ls_wR_factor_gt 0.0506
_refine_ls_wR_factor_ref 0.0514
_reflns_Friedel_coverage 0.000
_reflns_number_gt 9867
_reflns_number_total 10365
_reflns_threshold_expression 'I > 2\s(I)'
_cod_data_source_file d2sc05121d2.cif
_cod_data_source_block 20022_0m
_cod_depositor_comments 'Adding full bibliography for 1568455.cif.'
_cod_database_code 1568455
_shelx_shelxl_version_number 2017/1
_shelx_space_group_comment
;
The symmetry employed for this shelxl refinement is uniquely defined
by the following loop, which should always be used as a source of
symmetry information in preference to the above space-group names.
They are only intended as comments.
;
_shelx_estimated_absorpt_t_max 0.610
_shelx_estimated_absorpt_t_min 0.547
_olex2_refinement_description
;
1. Fixed Uiso
 At 1.2 times of:
  All C(H) groups
 At 1.5 times of:
  All C(H,H,H) groups
2. Restrained distances
 S2-O4 \\sim S2-O3A
 with sigma of 0.02
 S3-O3 \\sim S3-O4A
 with sigma of 0.02
 S2-C1A \\sim S3-C33
 with sigma of 0.02
 F6A-C33 \\sim F5A-C33 \\sim F7A-C33
 with sigma of 0.02
3. Uiso/Uaniso restraints and constraints
Uanis(O2) \\sim Ueq, Uanis(O2A) \\sim Ueq: with sigma of 0.1 and sigma for
terminal atoms of 0.2
Uanis(F2A) = Uanis(F3) = Uanis(F3A) = Uanis(F4A) = Uanis(F2)
Uanis(F6) = Uanis(F7A) = Uanis(F7) = Uanis(F5A) = Uanis(F5) = Uanis(F6A)
Uanis(O2) = Uanis(O2A)
Uanis(O1) = Uanis(O1A)
Uanis(O3) = Uanis(O3A)
Uanis(O4) = Uanis(O4A)
Uanis(C1A) = Uanis(C33)
Uanis(S4) = Uanis(S1)
Uanis(C32) = Uanis(C1B)
Uanis(S3) = Uanis(S2)
4. Rigid body (RIGU) restrains
 All non-hydrogen atoms
 with sigma for 1-2 distances of 0.004 and sigma for 1-3 distances of 0.004
5. Others
 Fixed Sof: S1(0.5) F7(0.5) C33(0.5) F2A(0.5) C32(0.5) F3(0.5) F5A(0.5)
 F4(0.5) F6(0.5) F6A(0.5) F4A(0.5) F7A(0.5) F3A(0.5) F5(0.5) F2(0.5) N4(0.5)
 N3(0.5) O2(0.5) O1(0.5) O1A(0.5) O2A(0.5) O4A(0.5) O3(0.5) O4(0.5) O3A(0.5)
 C1A(0.5) S4(0.5) C1B(0.5) S2(0.5) S3(0.5)
6.a Aromatic/amide H refined with riding coordinates:
 C15(H15), C31(H31), C16(H16), C25(H25), C1(H1), C17(H17), C19(H19), C21(H21),
 C6(H6), C27(H27), C8(H8), C9(H9), C22(H22), C24(H24), C30(H30), C12(H12),
 C23(H23), C18(H18), C29(H29), C28(H28), C3(H3), C2(H2), C11(H11)
6.b Idealised Me refined as rotating group:
 C13(H13A,H13B,H13C)
;
_olex2_submission_original_sample_id DVC310AD
_olex2_submission_special_instructions 'No special instructions were received'

loop_
_space_group_symop_operation_xyz
'x, y, z'
'-x, -y, -z'

loop_
_atom_site_label
_atom_site_type_symbol
_atom_site_fract_x
_atom_site_fract_y
_atom_site_fract_z
_atom_site_U_iso_or_equiv
_atom_site_adp_type
_atom_site_occupancy
_atom_site_site_symmetry_order
_atom_site_calc_flag
_atom_site_refinement_flags_posn
_atom_site_refinement_flags_adp
_atom_site_refinement_flags_occupancy
_atom_site_disorder_assembly
_atom_site_disorder_group
Au1 Au 0.76127(2) 0.36916(2) 0.73436(2) 0.01768(3) Uani 1 1 d . . . . .
P1 P 0.65887(6) 0.21777(4) 0.84111(4) 0.01423(9) Uani 1 1 d . . . . .
S1 S 0.0665(3) 0.4158(3) 1.0104(3) 0.0230(4) Uani 0.5 1 d . . P A -1
F1 F 0.9426(2) 0.74126(12) 0.44277(12) 0.0426(4) Uani 1 1 d . . . . .
N1 N 0.8695(2) 0.51453(14) 0.66997(14) 0.0199(3) Uani 1 1 d . . . . .
N2 N 0.7461(2) 0.46603(14) 0.54335(13) 0.0202(3) Uani 1 1 d . . . . .
C15 C 0.8427(2) 0.10980(16) 0.74870(15) 0.0187(4) Uani 1 1 d . . . . .
H15 H 0.818839 0.167179 0.689889 0.022 Uiso 1 1 calc R U . . .
C26 C 0.6263(2) 0.19962(15) 0.96646(15) 0.0166(3) Uani 1 1 d . . . . .
C14 C 0.7807(2) 0.10806(15) 0.83954(15) 0.0161(3) Uani 1 1 d . . . . .
C20 C 0.4665(2) 0.20603(14) 0.81583(14) 0.0147(3) Uani 1 1 d . . . . .
C31 C 0.7217(2) 0.24783(17) 0.99557(17) 0.0213(4) Uani 1 1 d . . . . .
H31 H 0.801925 0.291518 0.949246 0.026 Uiso 1 1 calc R U . . .
C16 C 0.9389(3) 0.02817(18) 0.74413(18) 0.0232(4) Uani 1 1 d . . . . .
H16 H 0.981325 0.029958 0.682305 0.028 Uiso 1 1 calc R U . . .
C25 C 0.3373(2) 0.26145(16) 0.84065(15) 0.0177(4) Uani 1 1 d . . . . .
H25 H 0.349628 0.299501 0.874624 0.021 Uiso 1 1 calc R U . . .
C1 C 0.9313(3) 0.54071(18) 0.72832(18) 0.0261(4) Uani 1 1 d . . . . .
H1 H 0.930422 0.492544 0.795339 0.031 Uiso 1 1 calc R U . . .
C5 C 0.8711(3) 0.58196(16) 0.57433(16) 0.0207(4) Uani 1 1 d . . . . .
C17 C 0.9729(3) -0.05598(19) 0.82984(19) 0.0280(5) Uani 1 1 d . . . . .
H17 H 1.036929 -0.112477 0.826725 0.034 Uiso 1 1 calc R U . . .
C19 C 0.8178(3) 0.02375(16) 0.92569(16) 0.0211(4) Uani 1 1 d . . . . .
H19 H 0.777859 0.022313 0.987653 0.025 Uiso 1 1 calc R U . . .
C21 C 0.4467(3) 0.15029(18) 0.76641(18) 0.0235(4) Uani 1 1 d . . . . .
H21 H 0.533665 0.111335 0.750325 0.028 Uiso 1 1 calc R U . . .
C4 C 0.9383(3) 0.67690(17) 0.53851(18) 0.0274(5) Uani 1 1 d . . . . .
C7 C 0.6791(3) 0.43803(16) 0.48225(15) 0.0202(4) Uani 1 1 d . . . . .
C6 C 0.8021(3) 0.55468(17) 0.51027(16) 0.0239(4) Uani 1 1 d . . . . .
H6 H 0.799095 0.603287 0.443737 0.029 Uiso 1 1 calc R U . . .
C27 C 0.5083(3) 0.13633(17) 1.03484(15) 0.0218(4) Uani 1 1 d . . . . .
H27 H 0.443551 0.102946 1.015482 0.026 Uiso 1 1 calc R U . . .
C8 C 0.6773(3) 0.49975(19) 0.38218(17) 0.0285(5) Uani 1 1 d . . . . .
H8 H 0.720266 0.566179 0.350964 0.034 Uiso 1 1 calc R U . . .
C9 C 0.6129(3) 0.4643(2) 0.32818(17) 0.0292(5) Uani 1 1 d . . . . .
H9 H 0.612782 0.507051 0.259999 0.035 Uiso 1 1 calc R U . . .
C22 C 0.3003(3) 0.1514(2) 0.7405(2) 0.0289(5) Uani 1 1 d . . . . .
H22 H 0.287799 0.114138 0.705774 0.035 Uiso 1 1 calc R U . . .
C24 C 0.1906(2) 0.26108(17) 0.81573(16) 0.0206(4) Uani 1 1 d . . . . .
H24 H 0.102405 0.298197 0.833359 0.025 Uiso 1 1 calc R U . . .
C30 C 0.6992(3) 0.23176(18) 1.09233(18) 0.0251(4) Uani 1 1 d . . . . .
H30 H 0.764970 0.263923 1.112305 0.030 Uiso 1 1 calc R U . . .
C12 C 0.6121(3) 0.34225(17) 0.52654(16) 0.0229(4) Uani 1 1 d . . . . .
H12 H 0.610655 0.299961 0.594937 0.027 Uiso 1 1 calc R U . . .
C10 C 0.5484(3) 0.36775(18) 0.37121(17) 0.0245(4) Uani 1 1 d . . . . .
F7 F 0.3621(4) 0.9602(3) 0.3781(2) 0.0374(3) Uani 0.5 1 d . . P B -1
C23 C 0.1730(3) 0.20653(19) 0.76515(17) 0.0247(4) Uani 1 1 d . . . . .
H23 H 0.072967 0.207090 0.747394 0.030 Uiso 1 1 calc R U . . .
C18 C 0.9135(3) -0.05796(18) 0.92034(19) 0.0283(5) Uani 1 1 d . . . . .
H18 H 0.938396 -0.115407 0.978819 0.034 Uiso 1 1 calc R U . . .
C33 C 0.7442(14) 0.9978(9) 0.5642(8) 0.0255(8) Uani 0.5 1 d D . P B -1
F2A F 0.4127(4) 0.3897(3) 0.9721(3) 0.0482(4) Uani 0.5 1 d . . P A -1
C32 C 0.272(2) 0.435(2) 1.015(2) 0.0310(15) Uani 0.5 1 d . . P A -1
C13 C 0.4839(3) 0.3298(2) 0.30996(19) 0.0323(5) Uani 1 1 d . . . . .
H13A H 0.435162 0.388026 0.257889 0.048 Uiso 1 1 calc R U . . .
H13B H 0.404408 0.278727 0.351626 0.048 Uiso 1 1 calc R U . . .
H13C H 0.570309 0.297939 0.280589 0.048 Uiso 1 1 calc R U . . .
C29 C 0.5813(3) 0.16911(19) 1.15993(17) 0.0277(5) Uani 1 1 d . . . . .
H29 H 0.566296 0.158396 1.226092 0.033 Uiso 1 1 calc R U . . .
C28 C 0.4850(3) 0.12191(19) 1.13090(16) 0.0281(5) Uani 1 1 d . . . . .
H28 H 0.403150 0.079706 1.177030 0.034 Uiso 1 1 calc R U . . .
C3 C 1.0008(3) 0.70560(19) 0.5973(2) 0.0316(5) Uani 1 1 d . . . . .
H3 H 1.045202 0.771048 0.571885 0.038 Uiso 1 1 calc R U . . .
C2 C 0.9967(3) 0.63584(19) 0.6943(2) 0.0310(5) Uani 1 1 d . . . . .
H2 H 1.038064 0.652407 0.737783 0.037 Uiso 1 1 calc R U . . .
C11 C 0.5470(3) 0.30763(18) 0.47163(17) 0.0257(4) Uani 1 1 d . . . . .
H11 H 0.501039 0.242115 0.503135 0.031 Uiso 1 1 calc R U . . .
F3 F -0.3391(4) 0.6544(3) 0.9313(3) 0.0482(4) Uani 0.5 1 d . . P A -1
F5A F 0.7723(4) 1.0900(3) 0.5541(2) 0.0374(3) Uani 0.5 1 d D . P B -1
F4 F -0.2699(4) 0.5053(3) 0.9394(3) 0.0366(7) Uani 0.5 1 d . . P A -1
F6 F 0.2267(4) 1.1003(3) 0.3528(2) 0.0374(3) Uani 0.5 1 d . . P B -1
F6A F 0.8808(4) 0.9432(3) 0.5736(2) 0.0374(3) Uani 0.5 1 d D . P B -1
F4A F 0.3235(4) 0.5363(3) 0.9613(3) 0.0482(4) Uani 0.5 1 d . . P A -1
F7A F 0.6449(4) 0.9511(3) 0.6444(2) 0.0374(3) Uani 0.5 1 d D . P B -1
F3A F 0.3283(4) 0.4050(3) 1.1030(3) 0.0482(4) Uani 0.5 1 d . . P A -1
F5 F 0.1283(4) 0.9550(3) 0.4605(2) 0.0374(3) Uani 0.5 1 d . . P B -1
F2 F -0.3527(4) 0.5199(3) 1.0713(3) 0.0482(4) Uani 0.5 1 d . . P A -1
N4 N 0.5043(4) 1.0701(3) 0.4616(3) 0.0224(7) Uani 0.5 1 d . . P B -1
N3 N -0.0047(5) 0.4715(3) 1.0528(3) 0.0264(8) Uani 0.5 1 d . . P A -1
O2 O 0.1037(5) 0.4300(4) 0.9092(4) 0.0417(8) Uani 0.5 1 d . U P A -1
O1 O 0.0948(5) 0.2981(3) 1.0801(3) 0.0402(7) Uani 0.5 1 d . . P A -1
O1A O 0.0071(5) 0.6360(3) 0.8907(3) 0.0402(7) Uani 0.5 1 d . . P A -1
O2A O -0.0862(5) 0.6392(4) 1.0484(4) 0.0417(8) Uani 0.5 1 d . U P A -1
O4A O 0.7732(4) 1.0821(3) 0.3742(3) 0.0337(6) Uani 0.5 1 d D . P B -1
O3 O 0.6675(5) 0.9091(3) 0.4675(3) 0.0347(6) Uani 0.5 1 d D . P B -1
O4 O 0.3547(4) 0.9106(3) 0.5914(3) 0.0337(6) Uani 0.5 1 d D . P B -1
O3A O 0.2386(5) 1.0872(3) 0.5422(3) 0.0347(6) Uani 0.5 1 d D . P B -1
C1A C 0.2604(15) 1.0075(10) 0.4218(8) 0.0255(8) Uani 0.5 1 d D . P B -1
S4 S -0.1062(3) 0.5970(3) 0.9902(3) 0.0230(4) Uani 0.5 1 d . . P A -1
C1B C -0.301(2) 0.565(2) 0.985(2) 0.0310(15) Uani 0.5 1 d . . P A -1
S2 S 0.3431(4) 1.01571(19) 0.51852(15) 0.0223(3) Uani 0.5 1 d D . P B -1
S3 S 0.6686(4) 1.01179(19) 0.45512(15) 0.0223(3) Uani 0.5 1 d D . P B -1

loop_
_atom_site_aniso_label
_atom_site_aniso_U_11
_atom_site_aniso_U_22
_atom_site_aniso_U_33
_atom_site_aniso_U_23
_atom_site_aniso_U_13
_atom_site_aniso_U_12
Au1 0.01574(4) 0.01307(4) 0.02161(4) -0.00556(3) -0.00164(3) -0.00224(2)
P1 0.0136(2) 0.0135(2) 0.0157(2) -0.00612(17) -0.00278(16) -0.00146(16)
S1 0.0202(12) 0.0239(9) 0.0323(3) -0.0181(5) -0.0111(10) 0.0065(8)
F1 0.0660(12) 0.0233(7) 0.0277(8) -0.0037(6) 0.0076(7) -0.0178(7)
N1 0.0197(8) 0.0161(8) 0.0235(8) -0.0082(7) -0.0019(7) -0.0040(6)
N2 0.0216(8) 0.0192(8) 0.0186(8) -0.0082(6) -0.0015(6) 0.0000(6)
C15 0.0158(9) 0.0209(9) 0.0201(9) -0.0094(7) -0.0037(7) -0.0004(7)
C26 0.0167(8) 0.0168(8) 0.0181(8) -0.0087(7) -0.0058(7) 0.0020(7)
C14 0.0134(8) 0.0144(8) 0.0201(9) -0.0072(7) -0.0030(7) -0.0012(6)
C20 0.0142(8) 0.0144(8) 0.0155(8) -0.0060(6) -0.0023(6) -0.0027(6)
C31 0.0165(9) 0.0254(10) 0.0277(10) -0.0164(8) -0.0062(8) 0.0023(7)
C16 0.0165(9) 0.0287(11) 0.0292(11) -0.0177(9) -0.0028(8) 0.0012(8)
C25 0.0180(9) 0.0203(9) 0.0169(8) -0.0098(7) -0.0047(7) 0.0016(7)
C1 0.0277(11) 0.0219(10) 0.0301(11) -0.0112(9) -0.0067(9) -0.0049(8)
C5 0.0209(9) 0.0166(9) 0.0219(9) -0.0080(7) 0.0026(7) -0.0027(7)
C17 0.0220(10) 0.0246(11) 0.0379(13) -0.0156(10) -0.0058(9) 0.0061(8)
C19 0.0194(9) 0.0194(9) 0.0204(9) -0.0059(7) -0.0023(7) -0.0002(7)
C21 0.0196(10) 0.0269(11) 0.0319(11) -0.0201(9) -0.0030(8) -0.0016(8)
C4 0.0313(12) 0.0177(10) 0.0269(11) -0.0075(8) 0.0070(9) -0.0069(8)
C7 0.0215(10) 0.0200(9) 0.0189(9) -0.0094(7) -0.0020(7) 0.0012(7)
C6 0.0308(11) 0.0191(9) 0.0185(9) -0.0070(8) 0.0015(8) -0.0028(8)
C27 0.0271(10) 0.0210(9) 0.0169(9) -0.0067(7) -0.0051(8) -0.0043(8)
C8 0.0388(13) 0.0249(11) 0.0194(10) -0.0071(8) -0.0022(9) -0.0074(9)
C9 0.0366(13) 0.0302(12) 0.0183(10) -0.0090(9) -0.0034(9) -0.0018(10)
C22 0.0227(11) 0.0385(13) 0.0391(13) -0.0276(11) -0.0047(9) -0.0063(9)
C24 0.0159(9) 0.0252(10) 0.0200(9) -0.0092(8) -0.0043(7) 0.0005(7)
C30 0.0256(11) 0.0297(11) 0.0309(11) -0.0210(9) -0.0143(9) 0.0074(8)
C12 0.0273(11) 0.0202(9) 0.0193(9) -0.0067(8) -0.0059(8) 0.0006(8)
C10 0.0247(10) 0.0281(11) 0.0243(10) -0.0155(9) -0.0062(8) 0.0054(8)
F7 0.0376(7) 0.0472(8) 0.0322(6) -0.0192(6) -0.0117(5) -0.0027(6)
C23 0.0173(9) 0.0335(12) 0.0257(10) -0.0139(9) -0.0037(8) -0.0061(8)
C18 0.0254(11) 0.0218(10) 0.0307(11) -0.0065(9) -0.0070(9) 0.0064(8)
C33 0.0229(11) 0.0331(15) 0.023(2) -0.0135(17) -0.0049(15) -0.0028(10)
F2A 0.0285(7) 0.0584(11) 0.0668(11) -0.0346(9) -0.0163(7) 0.0071(7)
C32 0.031(5) 0.0332(13) 0.0398(14) -0.0237(11) -0.017(4) 0.007(4)
C13 0.0383(14) 0.0352(13) 0.0295(12) -0.0186(10) -0.0107(10) 0.0022(10)
C29 0.0364(12) 0.0305(11) 0.0198(10) -0.0137(9) -0.0119(9) 0.0079(9)
C28 0.0369(13) 0.0278(11) 0.0159(9) -0.0057(8) -0.0043(9) -0.0046(9)
C3 0.0305(12) 0.0203(10) 0.0438(14) -0.0157(10) 0.0036(10) -0.0093(9)
C2 0.0282(12) 0.0259(11) 0.0452(14) -0.0199(10) -0.0062(10) -0.0058(9)
C11 0.0302(11) 0.0218(10) 0.0254(10) -0.0100(8) -0.0058(9) -0.0021(8)
F3 0.0285(7) 0.0584(11) 0.0668(11) -0.0346(9) -0.0163(7) 0.0071(7)
F5A 0.0376(7) 0.0472(8) 0.0322(6) -0.0192(6) -0.0117(5) -0.0027(6)
F4 0.0314(16) 0.0440(18) 0.053(2) -0.0342(16) -0.0154(14) -0.0028(13)
F6 0.0376(7) 0.0472(8) 0.0322(6) -0.0192(6) -0.0117(5) -0.0027(6)
F6A 0.0376(7) 0.0472(8) 0.0322(6) -0.0192(6) -0.0117(5) -0.0027(6)
F4A 0.0285(7) 0.0584(11) 0.0668(11) -0.0346(9) -0.0163(7) 0.0071(7)
F7A 0.0376(7) 0.0472(8) 0.0322(6) -0.0192(6) -0.0117(5) -0.0027(6)
F3A 0.0285(7) 0.0584(11) 0.0668(11) -0.0346(9) -0.0163(7) 0.0071(7)
F5 0.0376(7) 0.0472(8) 0.0322(6) -0.0192(6) -0.0117(5) -0.0027(6)
F2 0.0285(7) 0.0584(11) 0.0668(11) -0.0346(9) -0.0163(7) 0.0071(7)
N4 0.0183(16) 0.0278(18) 0.0229(17) -0.0129(14) -0.0029(13) -0.0007(13)
N3 0.0200(17) 0.036(2) 0.0202(18) -0.0106(16) -0.0062(14) 0.0057(15)
O2 0.0373(14) 0.061(2) 0.056(2) -0.0494(19) -0.0217(15) 0.0171(18)
O1 0.0341(14) 0.0249(12) 0.0539(17) -0.0091(12) -0.0130(13) 0.0001(10)
O1A 0.0341(14) 0.0249(12) 0.0539(17) -0.0091(12) -0.0130(13) 0.0001(10)
O2A 0.0373(14) 0.061(2) 0.056(2) -0.0494(19) -0.0217(15) 0.0171(18)
O4A 0.0296(12) 0.0438(15) 0.0201(11) -0.0079(10) -0.0013(9) -0.0050(11)
O3 0.0281(13) 0.0453(14) 0.0449(15) -0.0341(13) -0.0062(14) 0.0075(14)
O4 0.0296(12) 0.0438(15) 0.0201(11) -0.0079(10) -0.0013(9) -0.0050(11)
O3A 0.0281(13) 0.0453(14) 0.0449(15) -0.0341(13) -0.0062(14) 0.0075(14)
C1A 0.0229(11) 0.0331(15) 0.023(2) -0.0135(17) -0.0049(15) -0.0028(10)
S4 0.0202(12) 0.0239(9) 0.0323(3) -0.0181(5) -0.0111(10) 0.0065(8)
C1B 0.031(5) 0.0332(13) 0.0398(14) -0.0237(11) -0.017(4) 0.007(4)
S2 0.0199(5) 0.0317(12) 0.0202(11) -0.0161(8) -0.0033(8) 0.0013(8)
S3 0.0199(5) 0.0317(12) 0.0202(11) -0.0161(8) -0.0033(8) 0.0013(8)

loop_
_atom_type_symbol
_atom_type_description
_atom_type_scat_dispersion_real
_atom_type_scat_dispersion_imag
_atom_type_scat_source
C C 0.0033 0.0016 'International Tables Vol C Tables 4.2.6.8 and 6.1.1.4'
H H 0.0000 0.0000 'International Tables Vol C Tables 4.2.6.8 and 6.1.1.4'
F F 0.0171 0.0103 'International Tables Vol C Tables 4.2.6.8 and 6.1.1.4'
N N 0.0061 0.0033 'International Tables Vol C Tables 4.2.6.8 and 6.1.1.4'
O O 0.0106 0.0060 'International Tables Vol C Tables 4.2.6.8 and 6.1.1.4'
P P 0.1023 0.0942 'International Tables Vol C Tables 4.2.6.8 and 6.1.1.4'
S S 0.1246 0.1234 'International Tables Vol C Tables 4.2.6.8 and 6.1.1.4'
Au Au -2.0133 8.8022 'International Tables Vol C Tables 4.2.6.8 and 6.1.1.4'

loop_
_geom_angle_atom_site_label_1
_geom_angle_atom_site_label_2
_geom_angle_atom_site_label_3
_geom_angle
_geom_angle_site_symmetry_1
_geom_angle_site_symmetry_3
_geom_angle_publ_flag
N1 Au1 P1 163.53(5) . . ?
C26 P1 Au1 112.98(7) . . ?
C26 P1 C14 106.69(9) . . ?
C26 P1 C20 105.51(9) . . ?
C14 P1 Au1 113.32(7) . . ?
C14 P1 C20 106.38(9) . . ?
C20 P1 Au1 111.40(6) . . ?
N3 S1 C32 98.0(10) . . ?
N3 S1 O2 135.2(4) . . ?
N3 S1 O1 115.9(4) . . ?
O2 S1 C32 93.0(10) . . ?
O2 S1 O1 107.8(3) . . ?
O1 S1 C32 87.8(9) . . ?
C1 N1 Au1 118.17(15) . . ?
C1 N1 C5 119.45(19) . . ?
C5 N1 Au1 122.31(14) . . ?
C6 N2 C7 121.11(19) . . ?
C14 C15 H15 119.8 . . ?
C16 C15 H15 119.8 . . ?
C16 C15 C14 120.4(2) . . ?
C31 C26 P1 119.90(16) . . ?
C27 C26 P1 120.50(15) . . ?
C27 C26 C31 119.59(19) . . ?
C15 C14 P1 118.49(15) . . ?
C19 C14 P1 122.08(16) . . ?
C19 C14 C15 119.41(19) . . ?
C25 C20 P1 118.20(15) . . ?
C21 C20 P1 122.22(16) . . ?
C21 C20 C25 119.39(18) . . ?
C26 C31 H31 120.1 . . ?
C30 C31 C26 119.8(2) . . ?
C30 C31 H31 120.1 . . ?
C15 C16 H16 120.0 . . ?
C17 C16 C15 119.9(2) . . ?
C17 C16 H16 120.0 . . ?
C20 C25 H25 120.0 . . ?
C24 C25 C20 120.10(19) . . ?
C24 C25 H25 120.0 . . ?
N1 C1 H1 118.8 . . ?
N1 C1 C2 122.4(2) . . ?
C2 C1 H1 118.8 . . ?
N1 C5 C4 119.0(2) . . ?
N1 C5 C6 119.90(19) . . ?
C4 C5 C6 121.1(2) . . ?
C16 C17 H17 119.9 . . ?
C16 C17 C18 120.2(2) . . ?
C18 C17 H17 119.9 . . ?
C14 C19 H19 120.1 . . ?
C18 C19 C14 119.8(2) . . ?
C18 C19 H19 120.1 . . ?
C20 C21 H21 119.9 . . ?
C22 C21 C20 120.3(2) . . ?
C22 C21 H21 119.9 . . ?
F1 C4 C5 117.9(2) . . ?
F1 C4 C3 119.7(2) . . ?
C3 C4 C5 122.4(2) . . ?
C8 C7 N2 124.4(2) . . ?
C12 C7 N2 116.83(19) . . ?
C12 C7 C8 118.8(2) . . ?
N2 C6 C5 120.3(2) . . ?
N2 C6 H6 119.9 . . ?
C5 C6 H6 119.9 . . ?
C26 C27 H27 119.9 . . ?
C28 C27 C26 120.2(2) . . ?
C28 C27 H27 119.9 . . ?
C7 C8 H8 120.0 . . ?
C9 C8 C7 120.1(2) . . ?
C9 C8 H8 120.0 . . ?
C8 C9 H9 119.1 . . ?
C8 C9 C10 121.7(2) . . ?
C10 C9 H9 119.1 . . ?
C21 C22 H22 120.0 . . ?
C23 C22 C21 120.1(2) . . ?
C23 C22 H22 120.0 . . ?
C25 C24 H24 120.0 . . ?
C23 C24 C25 120.0(2) . . ?
C23 C24 H24 120.0 . . ?
C31 C30 H30 119.8 . . ?
C29 C30 C31 120.3(2) . . ?
C29 C30 H30 119.8 . . ?
C7 C12 H12 119.7 . . ?
C7 C12 C11 120.6(2) . . ?
C11 C12 H12 119.7 . . ?
C9 C10 C13 120.5(2) . . ?
C9 C10 C11 117.9(2) . . ?
C11 C10 C13 121.6(2) . . ?
C22 C23 C24 120.2(2) . . ?
C22 C23 H23 119.9 . . ?
C24 C23 H23 119.9 . . ?
C17 C18 C19 120.3(2) . . ?
C17 C18 H18 119.8 . . ?
C19 C18 H18 119.8 . . ?
F5A C33 S3 110.0(7) . . ?
F6A C33 F5A 107.2(8) . . ?
F6A C33 S3 110.0(7) . . ?
F7A C33 F5A 109.6(8) . . ?
F7A C33 F6A 108.4(8) . . ?
F7A C33 S3 111.7(7) . . ?
F2A C32 S1 122.7(18) . . ?
F4A C32 S1 116.1(15) . . ?
F4A C32 F2A 94.0(14) . . ?
F3A C32 S1 122.4(16) . . ?
F3A C32 F2A 94.9(13) . . ?
F3A C32 F4A 101.1(16) . . ?
C10 C13 H13A 109.5 . . ?
C10 C13 H13B 109.5 . . ?
C10 C13 H13C 109.5 . . ?
H13A C13 H13B 109.5 . . ?
H13A C13 H13C 109.5 . . ?
H13B C13 H13C 109.5 . . ?
C30 C29 H29 120.0 . . ?
C30 C29 C28 119.9(2) . . ?
C28 C29 H29 120.0 . . ?
C27 C28 C29 120.1(2) . . ?
C27 C28 H28 120.0 . . ?
C29 C28 H28 120.0 . . ?
C4 C3 H3 121.4 . . ?
C2 C3 C4 117.3(2) . . ?
C2 C3 H3 121.4 . . ?
C1 C2 H2 120.3 . . ?
C3 C2 C1 119.5(2) . . ?
C3 C2 H2 120.3 . . ?
C12 C11 H11 119.6 . . ?
C10 C11 C12 120.9(2) . . ?
C10 C11 H11 119.6 . . ?
S3 N4 S2 124.8(3) . . ?
S1 N3 S4 124.7(4) . . ?
F7 C1A F5 108.7(9) . . ?
F7 C1A S2 111.2(8) . . ?
F6 C1A F7 107.1(8) . . ?
F6 C1A F5 108.8(9) . . ?
F6 C1A S2 111.4(8) . . ?
F5 C1A S2 109.6(7) . . ?
O1A S4 N3 97.5(2) . . ?
O1A S4 C1B 114.6(10) . . ?
O2A S4 N3 98.8(3) . . ?
O2A S4 O1A 114.6(4) . . ?
O2A S4 C1B 121.6(10) . . ?
C1B S4 N3 104.0(10) . . ?
F3 C1B F4 113(2) . . ?
F3 C1B S4 93.9(14) . . ?
F4 C1B S4 104.0(13) . . ?
F2 C1B F3 124(2) . . ?
F2 C1B F4 115(2) . . ?
F2 C1B S4 101.7(15) . . ?
N4 S2 C1A 102.3(4) . . ?
O4 S2 N4 116.7(3) . . ?
O4 S2 C1A 104.0(5) . . ?
O3A S2 N4 108.0(3) . . ?
O3A S2 O4 119.1(3) . . ?
O3A S2 C1A 104.3(5) . . ?
N4 S3 C33 102.1(4) . . ?
O4A S3 C33 104.0(4) . . ?
O4A S3 N4 108.2(3) . . ?
O3 S3 C33 104.5(4) . . ?
O3 S3 N4 117.4(3) . . ?
O3 S3 O4A 118.2(3) . . ?

loop_
_geom_bond_atom_site_label_1
_geom_bond_atom_site_label_2
_geom_bond_distance
_geom_bond_site_symmetry_2
_geom_bond_publ_flag
Au1 P1 2.2316(5) . ?
Au1 N1 2.1367(17) . ?
P1 C26 1.809(2) . ?
P1 C14 1.811(2) . ?
P1 C20 1.818(2) . ?
S1 C32 1.849(17) . ?
S1 N3 1.300(5) . ?
S1 O2 1.462(6) . ?
S1 O1 1.572(5) . ?
F1 C4 1.340(3) . ?
N1 C1 1.341(3) . ?
N1 C5 1.351(3) . ?
N2 C7 1.420(3) . ?
N2 C6 1.274(3) . ?
C15 H15 0.9500 . ?
C15 C14 1.401(3) . ?
C15 C16 1.387(3) . ?
C26 C31 1.396(3) . ?
C26 C27 1.393(3) . ?
C14 C19 1.399(3) . ?
C20 C25 1.395(3) . ?
C20 C21 1.391(3) . ?
C31 H31 0.9500 . ?
C31 C30 1.387(3) . ?
C16 H16 0.9500 . ?
C16 C17 1.386(3) . ?
C25 H25 0.9500 . ?
C25 C24 1.390(3) . ?
C1 H1 0.9500 . ?
C1 C2 1.390(3) . ?
C5 C4 1.391(3) . ?
C5 C6 1.463(3) . ?
C17 H17 0.9500 . ?
C17 C18 1.390(4) . ?
C19 H19 0.9500 . ?
C19 C18 1.390(3) . ?
C21 H21 0.9500 . ?
C21 C22 1.390(3) . ?
C4 C3 1.375(4) . ?
C7 C8 1.394(3) . ?
C7 C12 1.389(3) . ?
C6 H6 0.9500 . ?
C27 H27 0.9500 . ?
C27 C28 1.384(3) . ?
C8 H8 0.9500 . ?
C8 C9 1.386(3) . ?
C9 H9 0.9500 . ?
C9 C10 1.390(3) . ?
C22 H22 0.9500 . ?
C22 C23 1.381(3) . ?
C24 H24 0.9500 . ?
C24 C23 1.386(3) . ?
C30 H30 0.9500 . ?
C30 C29 1.385(4) . ?
C12 H12 0.9500 . ?
C12 C11 1.393(3) . ?
C10 C13 1.508(3) . ?
C10 C11 1.392(3) . ?
F7 C1A 1.328(13) . ?
C23 H23 0.9500 . ?
C18 H18 0.9500 . ?
C33 F5A 1.330(12) . ?
C33 F6A 1.329(12) . ?
C33 F7A 1.308(11) . ?
C33 S3 1.842(10) . ?
F2A C32 1.50(3) . ?
C32 F4A 1.40(3) . ?
C32 F3A 1.39(3) . ?
C13 H13A 0.9800 . ?
C13 H13B 0.9800 . ?
C13 H13C 0.9800 . ?
C29 H29 0.9500 . ?
C29 C28 1.390(3) . ?
C28 H28 0.9500 . ?
C3 H3 0.9500 . ?
C3 C2 1.372(4) . ?
C2 H2 0.9500 . ?
C11 H11 0.9500 . ?
F3 C1B 1.23(3) . ?
F4 C1B 1.33(3) . ?
F6 C1A 1.325(13) . ?
F5 C1A 1.334(13) . ?
F2 C1B 1.21(3) . ?
N4 S2 1.583(5) . ?
N4 S3 1.571(5) . ?
N3 S4 1.832(5) . ?
O1A S4 1.557(6) . ?
O2A S4 1.349(6) . ?
O4A S3 1.436(4) . ?
O3 S3 1.423(5) . ?
O4 S2 1.434(4) . ?
O3A S2 1.426(5) . ?
C1A S2 1.833(10) . ?
S4 C1B 1.819(18) . ?

loop_
_geom_hbond_atom_site_label_D
_geom_hbond_atom_site_label_H
_geom_hbond_atom_site_label_A
_geom_hbond_distance_DH
_geom_hbond_distance_HA
_geom_hbond_distance_DA
_geom_hbond_angle_DHA
_geom_hbond_site_symmetry_A
_geom_hbond_publ_flag
C15 H15 F1 0.95 2.61 3.158(3) 117.1 2_766 yes
C25 H25 F2A 0.95 2.58 3.521(4) 173.3 . yes
C25 H25 O2A 0.95 2.62 3.143(4) 115.4 2_567 yes
C1 H1 F4 0.95 2.62 3.246(4) 123.7 1_655 yes
C1 H1 O2 0.95 2.31 3.081(5) 137.5 1_655 yes
C21 H21 F7 0.95 2.62 3.410(4) 140.6 2_666 yes
C3 H3 F5A 0.95 2.53 3.395(4) 151.4 2_776 yes
C3 H3 F5 0.95 2.54 3.462(4) 163.2 1_655 yes
C2 H2 O1A 0.95 2.24 3.066(6) 145.1 1_655 yes

loop_
_geom_torsion_atom_site_label_1
_geom_torsion_atom_site_label_2
_geom_torsion_atom_site_label_3
_geom_torsion_atom_site_label_4
_geom_torsion
_geom_torsion_site_symmetry_1
_geom_torsion_site_symmetry_2
_geom_torsion_site_symmetry_3
_geom_torsion_site_symmetry_4
_geom_torsion_publ_flag
Au1 P1 C26 C31 -28.59(18) . . . . ?
Au1 P1 C26 C27 152.56(15) . . . . ?
Au1 P1 C14 C15 -46.02(17) . . . . ?
Au1 P1 C14 C19 132.13(16) . . . . ?
Au1 P1 C20 C25 -74.65(16) . . . . ?
Au1 P1 C20 C21 100.46(17) . . . . ?
Au1 N1 C1 C2 -176.54(19) . . . . ?
Au1 N1 C5 C4 177.45(16) . . . . ?
Au1 N1 C5 C6 -2.3(3) . . . . ?
P1 C26 C31 C30 -178.38(16) . . . . ?
P1 C26 C27 C28 179.33(18) . . . . ?
P1 C14 C19 C18 -179.20(18) . . . . ?
P1 C20 C25 C24 175.00(16) . . . . ?
P1 C20 C21 C22 -173.90(19) . . . . ?
S1 N3 S4 O1A -34.9(6) . . . . ?
S1 N3 S4 O2A -151.3(4) . . . . ?
S1 N3 S4 C1B 82.8(11) . . . . ?
F1 C4 C3 C2 -178.5(2) . . . . ?
N1 C1 C2 C3 -1.0(4) . . . . ?
N1 C5 C4 F1 178.1(2) . . . . ?
N1 C5 C4 C3 -1.2(4) . . . . ?
N1 C5 C6 N2 -2.8(3) . . . . ?
N2 C7 C8 C9 178.2(2) . . . . ?
N2 C7 C12 C11 -178.5(2) . . . . ?
C15 C14 C19 C18 -1.1(3) . . . . ?
C15 C16 C17 C18 -1.3(4) . . . . ?
C26 P1 C14 C15 -170.99(16) . . . . ?
C26 P1 C14 C19 7.2(2) . . . . ?
C26 P1 C20 C25 48.30(18) . . . . ?
C26 P1 C20 C21 -136.59(18) . . . . ?
C26 C31 C30 C29 -0.7(3) . . . . ?
C26 C27 C28 C29 -1.2(4) . . . . ?
C14 P1 C26 C31 96.59(17) . . . . ?
C14 P1 C26 C27 -82.26(18) . . . . ?
C14 P1 C20 C25 161.40(15) . . . . ?
C14 P1 C20 C21 -23.5(2) . . . . ?
C14 C15 C16 C17 0.5(3) . . . . ?
C14 C19 C18 C17 0.3(4) . . . . ?
C20 P1 C26 C31 -150.53(16) . . . . ?
C20 P1 C26 C27 30.62(19) . . . . ?
C20 P1 C14 C15 76.73(17) . . . . ?
C20 P1 C14 C19 -105.12(18) . . . . ?
C20 C25 C24 C23 -0.7(3) . . . . ?
C20 C21 C22 C23 -1.1(4) . . . . ?
C31 C26 C27 C28 0.5(3) . . . . ?
C31 C30 C29 C28 0.1(3) . . . . ?
C16 C15 C14 P1 178.87(16) . . . . ?
C16 C15 C14 C19 0.7(3) . . . . ?
C16 C17 C18 C19 0.9(4) . . . . ?
C25 C20 C21 C22 1.2(3) . . . . ?
C25 C24 C23 C22 0.8(3) . . . . ?
C1 N1 C5 C4 0.5(3) . . . . ?
C1 N1 C5 C6 -179.2(2) . . . . ?
C5 N1 C1 C2 0.5(4) . . . . ?
C5 C4 C3 C2 0.7(4) . . . . ?
C21 C20 C25 C24 -0.2(3) . . . . ?
C21 C22 C23 C24 0.1(4) . . . . ?
C4 C5 C6 N2 177.5(2) . . . . ?
C4 C3 C2 C1 0.3(4) . . . . ?
C7 N2 C6 C5 -179.81(19) . . . . ?
C7 C8 C9 C10 0.2(4) . . . . ?
C7 C12 C11 C10 0.4(4) . . . . ?
C6 N2 C7 C8 4.3(3) . . . . ?
C6 N2 C7 C12 -176.0(2) . . . . ?
C6 C5 C4 F1 -2.2(3) . . . . ?
C6 C5 C4 C3 178.6(2) . . . . ?
C27 C26 C31 C30 0.5(3) . . . . ?
C8 C7 C12 C11 1.2(3) . . . . ?
C8 C9 C10 C13 -178.0(2) . . . . ?
C8 C9 C10 C11 1.4(4) . . . . ?
C9 C10 C11 C12 -1.7(4) . . . . ?
C30 C29 C28 C27 0.9(4) . . . . ?
C12 C7 C8 C9 -1.5(4) . . . . ?
F7 C1A S2 N4 54.7(8) . . . . ?
F7 C1A S2 O4 -67.3(8) . . . . ?
F7 C1A S2 O3A 167.2(7) . . . . ?
C32 S1 N3 S4 108.5(10) . . . . ?
C13 C10 C11 C12 177.7(2) . . . . ?
F5A C33 S3 N4 -66.1(8) . . . . ?
F5A C33 S3 O4A 46.4(8) . . . . ?
F5A C33 S3 O3 171.0(6) . . . . ?
F6 C1A S2 N4 -64.7(8) . . . . ?
F6 C1A S2 O4 173.4(7) . . . . ?
F6 C1A S2 O3A 47.9(9) . . . . ?
F6A C33 S3 N4 176.1(6) . . . . ?
F6A C33 S3 O4A -71.4(8) . . . . ?
F6A C33 S3 O3 53.2(8) . . . . ?
F7A C33 S3 N4 55.7(8) . . . . ?
F7A C33 S3 O4A 168.2(7) . . . . ?
F7A C33 S3 O3 -67.2(8) . . . . ?
F5 C1A S2 N4 174.9(7) . . . . ?
F5 C1A S2 O4 52.9(9) . . . . ?
F5 C1A S2 O3A -72.6(8) . . . . ?
N3 S1 C32 F2A -177.8(18) . . . . ?
N3 S1 C32 F4A -63.9(19) . . . . ?
N3 S1 C32 F3A 60(2) . . . . ?
N3 S4 C1B F3 -171.4(13) . . . . ?
N3 S4 C1B F4 -56.7(17) . . . . ?
N3 S4 C1B F2 62.7(18) . . . . ?
O2 S1 C32 F2A -41(2) . . . . ?
O2 S1 C32 F4A 72.6(19) . . . . ?
O2 S1 C32 F3A -163(2) . . . . ?
O2 S1 N3 S4 5.9(8) . . . . ?
O1 S1 C32 F2A 66.4(19) . . . . ?
O1 S1 C32 F4A -179.7(19) . . . . ?
O1 S1 C32 F3A -55(2) . . . . ?
O1 S1 N3 S4 -160.1(3) . . . . ?
O1A S4 C1B F3 -66.2(17) . . . . ?
O1A S4 C1B F4 48.5(19) . . . . ?
O1A S4 C1B F2 167.9(13) . . . . ?
O2A S4 C1B F3 78.7(17) . . . . ?
O2A S4 C1B F4 -166.5(11) . . . . ?
O2A S4 C1B F2 -47(2) . . . . ?
S2 N4 S3 C33 -89.0(5) . . . . ?
S2 N4 S3 O4A 161.7(3) . . . . ?
S2 N4 S3 O3 24.6(5) . . . . ?
S3 N4 S2 O4 19.2(6) . . . . ?
S3 N4 S2 O3A 156.7(3) . . . . ?
S3 N4 S2 C1A -93.5(5) . . . . ?
